data_4107352
loop_
_publ_author_name
'Maksym Seredyuk'
'Ana B. Gaspar'
'Vadim Ksenofontov'
'Yury Galyametdinov'
'Joachim Kusz'
'Philipp G\"utlich'

_publ_section_title
;
 Does the Solid-Liquid Crystal Phase Transition Provoke the Spin-State
 Change in Spin-Crossover Metallomesogens?
;
_journal_name_full 'Journal of the American Chemical Society'
_journal_page_first 1431
_journal_page_last 1439
_journal_paper_doi 10.1021/ja077265z
_journal_volume 130
_journal_year 2008
_chemical_formula_moiety 'C42 H63 Fe N7 O3, 2(Cl O4)'
_chemical_formula_sum 'C42 H63 Cl2 Fe N7 O11'
_chemical_formula_weight 968.76
_chemical_name_systematic
; 
 ? 
;
_space_group_IT_number 2
_symmetry_cell_setting triclinic
_symmetry_space_group_name_Hall '-P 1'
_symmetry_space_group_name_H-M 'P -1'
_atom_sites_solution_hydrogens geom
_atom_sites_solution_primary direct
_atom_sites_solution_secondary difmap
_audit_creation_method SHELXL-97
_cell_angle_alpha 74.96(3)
_cell_angle_beta 88.13(3)
_cell_angle_gamma 68.18(3)
_cell_formula_units_Z 4
_cell_length_a 14.541(3)
_cell_length_b 18.514(4)
_cell_length_c 19.462(4)
_cell_measurement_temperature 150(2)
_cell_volume 4686(2)
_computing_structure_refinement 'SHELXL-97 (Sheldrick, 1997)'
_diffrn_ambient_temperature 150(2)
_diffrn_measured_fraction_theta_full 0.781
_diffrn_measured_fraction_theta_max 0.781
_diffrn_measurement_device_type KM4_CCD_Sapphire3
_diffrn_measurement_method \q-scan
_diffrn_radiation_monochromator graphite
_diffrn_radiation_source 'fine-focus sealed tube'
_diffrn_radiation_type MoK\a
_diffrn_radiation_wavelength 0.71073
_diffrn_reflns_av_R_equivalents 0.0276
_diffrn_reflns_av_sigmaI/netI 0.0699
_diffrn_reflns_limit_h_max 22
_diffrn_reflns_limit_h_min -14
_diffrn_reflns_limit_k_max 26
_diffrn_reflns_limit_k_min -27
_diffrn_reflns_limit_l_max 27
_diffrn_reflns_limit_l_min -29
_diffrn_reflns_number 43465
_diffrn_reflns_theta_full 32.90
_diffrn_reflns_theta_max 32.90
_diffrn_reflns_theta_min 2.83
_exptl_absorpt_coefficient_mu 0.501
_exptl_absorpt_correction_T_max 0.91796
_exptl_absorpt_correction_T_min 0.84713
_exptl_absorpt_correction_type multi-scan
_exptl_absorpt_process_details
;
CrysAlis RED, Oxford Diffraction Ltd.,
Version 1.171.29.2 (release 20-01-2006 CrysAlis171 .NET)
(compiled Jan 20 2006,12:36:28)
empirical absorption correction using spherical harmonics,
implemented in SCALE3 ABSPACK scaling algorithm.
;
_exptl_crystal_colour black
_exptl_crystal_density_diffrn 1.373
_exptl_crystal_description plate
_exptl_crystal_F_000 2048
_exptl_crystal_size_max 0.2
_exptl_crystal_size_mid 0.2
_exptl_crystal_size_min 0.1
_refine_diff_density_max 1.457
_refine_diff_density_min -0.952
_refine_diff_density_rms 0.082
_refine_ls_extinction_method none
_refine_ls_goodness_of_fit_ref 1.031
_refine_ls_hydrogen_treatment constr
_refine_ls_matrix_type full
_refine_ls_number_parameters 1141
_refine_ls_number_reflns 27353
_refine_ls_number_restraints 0
_refine_ls_restrained_S_all 1.031
_refine_ls_R_factor_all 0.0907
_refine_ls_R_factor_gt 0.0470
_refine_ls_shift/su_max 0.002
_refine_ls_shift/su_mean 0.000
_refine_ls_structure_factor_coef Fsqd
_refine_ls_weighting_details 'calc w=1/[\s^2^(Fo^2^)+(0.0779P)^2^+0.0000P] where P=(Fo^2^+2Fc^2^)/3'
_refine_ls_weighting_scheme calc
_refine_ls_wR_factor_gt 0.1288
_refine_ls_wR_factor_ref 0.1454
_reflns_number_gt 16972
_reflns_number_total 27353
_reflns_threshold_expression >2sigma(I)
_cod_data_source_file ja077265z-file001.cif
_cod_data_source_block C6-1_150K
_cod_original_cell_volume 4685.5(17)
_cod_original_formula_sum 'C42 H63 Cl2 Fe1 N7 O11'
_cod_database_code 4107352

loop_
_symmetry_equiv_pos_as_xyz
'x, y, z'
'-x, -y, -z'

loop_
_atom_site_label
_atom_site_type_symbol
_atom_site_fract_x
_atom_site_fract_y
_atom_site_fract_z
_atom_site_U_iso_or_equiv
_atom_site_adp_type
_atom_site_occupancy
_atom_site_symmetry_multiplicity
_atom_site_calc_flag
_atom_site_refinement_flags
Fe2 Fe 0.69535(2) 0.109357(19) 0.543932(16) 0.01850(7) Uani 1 1 d .
O4 O 0.36372(11) 0.28553(10) 0.36874(9) 0.0302(4) Uani 1 1 d .
O5 O 0.54925(13) 0.37321(10) 0.63667(9) 0.0342(4) Uani 1 1 d .
O6 O 0.84718(12) 0.31378(10) 0.37364(9) 0.0293(4) Uani 1 1 d .
N12 N 0.78681(13) 0.06404(11) 0.62864(9) 0.0202(4) Uani 1 1 d .
N13 N 0.78190(12) 0.17147(11) 0.51452(9) 0.0195(4) Uani 1 1 d .
N11 N 0.60423(12) 0.18637(11) 0.59271(9) 0.0210(4) Uani 1 1 d .
N9 N 0.60857(12) 0.15301(11) 0.45492(9) 0.0197(4) Uani 1 1 d .
N14 N 0.79202(13) -0.09414(12) 0.62032(10) 0.0258(4) Uani 1 1 d .
N8 N 0.77463(12) 0.03418(11) 0.49095(10) 0.0204(4) Uani 1 1 d .
N10 N 0.60837(13) 0.05018(11) 0.58033(10) 0.0212(4) Uani 1 1 d .
C403 C 0.73875(15) 0.04582(14) 0.42773(12) 0.0226(4) Uani 1 1 d .
H93 H 0.7727 0.0147 0.3976 0.027 Uiso 1 1 calc R
C606 C 0.92184(16) 0.24320(14) 0.48775(12) 0.0250(5) Uani 1 1 d .
H112 H 0.9678 0.2680 0.4790 0.030 Uiso 1 1 calc R
C501 C 0.69518(16) -0.09841(14) 0.62066(13) 0.0257(5) Uani 1 1 d .
H119 H 0.6734 -0.1024 0.6687 0.031 Uiso 1 1 calc R
H120 H 0.7007 -0.1475 0.6087 0.031 Uiso 1 1 calc R
C608 C 0.77783(15) 0.22441(13) 0.45158(12) 0.0215(4) Uani 1 1 d .
H113 H 0.7272 0.2371 0.4173 0.026 Uiso 1 1 calc R
C406 C 0.49134(16) 0.18423(15) 0.33216(12) 0.0260(5) Uani 1 1 d .
H91 H 0.4520 0.1947 0.2913 0.031 Uiso 1 1 calc R
C404 C 0.64218(15) 0.11028(14) 0.40614(11) 0.0212(4) Uani 1 1 d .
C605 C 0.92682(15) 0.18846(14) 0.55203(12) 0.0238(5) Uani 1 1 d .
H111 H 0.9767 0.1754 0.5871 0.029 Uiso 1 1 calc R
C602 C 0.78326(16) 0.00248(14) 0.69237(11) 0.0242(5) Uani 1 1 d .
H115 H 0.7146 0.0128 0.7031 0.029 Uiso 1 1 calc R
H116 H 0.8176 0.0058 0.7326 0.029 Uiso 1 1 calc R
C603 C 0.85427(16) 0.09312(14) 0.62830(12) 0.0237(4) Uani 1 1 d .
H114 H 0.8994 0.0766 0.6674 0.028 Uiso 1 1 calc R
C607 C 0.84733(16) 0.26101(14) 0.43608(12) 0.0232(4) Uani 1 1 d .
C604 C 0.85686(15) 0.15294(13) 0.56415(12) 0.0212(4) Uani 1 1 d .
C407 C 0.45639(15) 0.22799(14) 0.38236(12) 0.0236(4) Uani 1 1 d .
C408 C 0.51730(15) 0.21143(13) 0.44241(12) 0.0222(4) Uani 1 1 d .
H92 H 0.4942 0.2418 0.4751 0.027 Uiso 1 1 calc R
C405 C 0.58492(16) 0.12548(15) 0.34427(12) 0.0255(5) Uani 1 1 d .
H90 H 0.6101 0.0959 0.3113 0.031 Uiso 1 1 calc R
C503 C 0.53649(15) 0.08604(14) 0.61420(12) 0.0241(5) Uani 1 1 d .
H123 H 0.4895 0.0642 0.6315 0.029 Uiso 1 1 calc R
C402 C 0.86961(15) -0.03280(13) 0.51621(12) 0.0233(4) Uani 1 1 d .
H94 H 0.9088 -0.0169 0.5444 0.028 Uiso 1 1 calc R
H95 H 0.9063 -0.0458 0.4757 0.028 Uiso 1 1 calc R
C507 C 0.53810(17) 0.30368(14) 0.63702(13) 0.0269(5) Uani 1 1 d .
C502 C 0.61540(16) -0.02681(13) 0.56933(12) 0.0241(5) Uani 1 1 d .
H121 H 0.6311 -0.0274 0.5206 0.029 Uiso 1 1 calc R
H122 H 0.5517 -0.0322 0.5763 0.029 Uiso 1 1 calc R
C612 C 0.84436(19) 0.49256(16) 0.17927(14) 0.0345(6) Uani 1 1 d .
H103 H 0.9081 0.4538 0.1721 0.041 Uiso 1 1 calc R
H104 H 0.7982 0.5014 0.1403 0.041 Uiso 1 1 calc R
C505 C 0.46160(17) 0.20706(15) 0.66215(13) 0.0303(5) Uani 1 1 d .
H124 H 0.4123 0.1896 0.6826 0.036 Uiso 1 1 calc R
C504 C 0.53132(15) 0.16200(14) 0.62453(11) 0.0221(4) Uani 1 1 d .
C401 C 0.85295(17) -0.10736(14) 0.56160(13) 0.0270(5) Uani 1 1 d .
H96 H 0.8224 -0.1273 0.5310 0.032 Uiso 1 1 calc R
H97 H 0.9171 -0.1492 0.5803 0.032 Uiso 1 1 calc R
C601 C 0.83116(17) -0.08230(14) 0.68200(12) 0.0263(5) Uani 1 1 d .
H117 H 0.9018 -0.0949 0.6783 0.032 Uiso 1 1 calc R
H118 H 0.8232 -0.1205 0.7242 0.032 Uiso 1 1 calc R
C610 C 0.80306(19) 0.37479(16) 0.24936(13) 0.0319(5) Uani 1 1 d .
H107 H 0.7563 0.3835 0.2108 0.038 Uiso 1 1 calc R
H108 H 0.8678 0.3399 0.2396 0.038 Uiso 1 1 calc R
C506 C 0.46525(18) 0.27859(16) 0.66944(13) 0.0320(5) Uani 1 1 d .
H125 H 0.4196 0.3090 0.6956 0.038 Uiso 1 1 calc R
C508 C 0.60613(16) 0.25552(14) 0.59946(12) 0.0241(5) Uani 1 1 d .
H126 H 0.6553 0.2726 0.5780 0.029 Uiso 1 1 calc R
C609 C 0.77301(18) 0.33117(16) 0.31781(13) 0.0309(5) Uani 1 1 d .
H109 H 0.7084 0.3648 0.3290 0.037 Uiso 1 1 calc R
H110 H 0.7693 0.2815 0.3129 0.037 Uiso 1 1 calc R
C409 C 0.31554(18) 0.31538(16) 0.42697(14) 0.0346(6) Uani 1 1 d .
H88 H 0.3498 0.3450 0.4427 0.041 Uiso 1 1 calc R
H89 H 0.3172 0.2706 0.4668 0.041 Uiso 1 1 calc R
C411 C 0.14684(19) 0.33070(17) 0.37621(15) 0.0376(6) Uani 1 1 d .
H84 H 0.0775 0.3591 0.3828 0.045 Uiso 1 1 calc R
H85 H 0.1664 0.2754 0.4052 0.045 Uiso 1 1 calc R
C611 C 0.8079(2) 0.45585(16) 0.24869(14) 0.0350(6) Uani 1 1 d .
H105 H 0.7424 0.4927 0.2550 0.042 Uiso 1 1 calc R
H106 H 0.8522 0.4485 0.2883 0.042 Uiso 1 1 calc R
C512 C 0.6755(2) 0.43806(18) 0.75717(15) 0.0429(7) Uani 1 1 d .
H69 H 0.6801 0.3826 0.7674 0.052 Uiso 1 1 calc R
H70 H 0.6348 0.4623 0.7919 0.052 Uiso 1 1 calc R
C410 C 0.20917(18) 0.37027(16) 0.40206(16) 0.0385(6) Uani 1 1 d .
H86 H 0.2094 0.4156 0.3636 0.046 Uiso 1 1 calc R
H87 H 0.1774 0.3915 0.4410 0.046 Uiso 1 1 calc R
C509 C 0.5004(2) 0.41390(18) 0.68920(17) 0.0433(7) Uani 1 1 d .
H75 H 0.5273 0.3803 0.7368 0.052 Uiso 1 1 calc R
H76 H 0.4298 0.4251 0.6857 0.052 Uiso 1 1 calc R
C513 C 0.7785(2) 0.4384(2) 0.76527(17) 0.0517(8) Uani 1 1 d .
H67 H 0.8179 0.4172 0.7286 0.062 Uiso 1 1 calc R
H68 H 0.7734 0.4937 0.7578 0.062 Uiso 1 1 calc R
C511 C 0.6255(2) 0.48345(19) 0.68323(17) 0.0486(7) Uani 1 1 d .
H71 H 0.6629 0.4557 0.6493 0.058 Uiso 1 1 calc R
H72 H 0.6278 0.5369 0.6712 0.058 Uiso 1 1 calc R
C413 C 0.0846(2) 0.3065(2) 0.26855(19) 0.0531(8) Uani 1 1 d .
H80 H 0.0183 0.3433 0.2732 0.064 Uiso 1 1 calc R
H81 H 0.0916 0.2529 0.2966 0.064 Uiso 1 1 calc R
C510 C 0.5179(2) 0.49196(18) 0.67512(18) 0.0492(8) Uani 1 1 d .
H73 H 0.4801 0.5222 0.7074 0.059 Uiso 1 1 calc R
H74 H 0.4915 0.5237 0.6270 0.059 Uiso 1 1 calc R
C613 C 0.8557(3) 0.57094(19) 0.17555(18) 0.0524(8) Uani 1 1 d .
H101 H 0.8956 0.5644 0.2173 0.063 Uiso 1 1 calc R
H102 H 0.7908 0.6121 0.1760 0.063 Uiso 1 1 calc R
C412 C 0.1579(2) 0.3307(2) 0.29739(17) 0.0530(8) Uani 1 1 d .
H82 H 0.1506 0.3844 0.2694 0.064 Uiso 1 1 calc R
H83 H 0.2242 0.2940 0.2924 0.064 Uiso 1 1 calc R
C414 C 0.0962(2) 0.3061(2) 0.19024(19) 0.0581(9) Uani 1 1 d .
H77 H 0.0414 0.2976 0.1723 0.087 Uiso 1 1 calc R
H78 H 0.1572 0.2635 0.1862 0.087 Uiso 1 1 calc R
H79 H 0.0974 0.3570 0.1630 0.087 Uiso 1 1 calc R
C614 C 0.9045(3) 0.5986(2) 0.1088(2) 0.0658(10) Uani 1 1 d .
H98 H 0.9111 0.6484 0.1087 0.099 Uiso 1 1 calc R
H99 H 0.8641 0.6068 0.0672 0.099 Uiso 1 1 calc R
H100 H 0.9690 0.5582 0.1082 0.099 Uiso 1 1 calc R
C514 C 0.8309(3) 0.3898(3) 0.83662(19) 0.0666(10) Uani 1 1 d .
H64 H 0.8965 0.3906 0.8380 0.100 Uiso 1 1 calc R
H65 H 0.8355 0.3351 0.8447 0.100 Uiso 1 1 calc R
H66 H 0.7945 0.4124 0.8730 0.100 Uiso 1 1 calc R
Fe1 Fe 0.19049(2) 0.087418(18) 0.912292(16) 0.01670(7) Uani 1 1 d .
O2 O -0.10861(11) 0.28513(10) 1.01758(8) 0.0264(3) Uani 1 1 d .
O3 O 0.35189(13) 0.27569(12) 0.98974(10) 0.0372(4) Uani 1 1 d .
O1 O 0.05800(13) 0.35150(10) 0.69842(9) 0.0333(4) Uani 1 1 d .
N7 N 0.28568(13) -0.11453(12) 0.92255(11) 0.0266(4) Uani 1 1 d .
N3 N 0.27321(12) 0.00929(11) 0.99623(10) 0.0196(4) Uani 1 1 d .
N5 N 0.27797(12) 0.04623(11) 0.84135(9) 0.0198(4) Uani 1 1 d .
N2 N 0.10009(12) 0.16733(11) 0.83111(9) 0.0188(3) Uani 1 1 d .
N6 N 0.27817(12) 0.14761(10) 0.90859(9) 0.0177(3) Uani 1 1 d .
N4 N 0.11124(12) 0.13123(11) 0.98631(9) 0.0180(3) Uani 1 1 d .
N1 N 0.10206(12) 0.03094(11) 0.90691(10) 0.0194(4) Uani 1 1 d .
C207 C -0.02313(15) 0.21957(13) 1.03584(12) 0.0217(4) Uani 1 1 d .
C208 C 0.02573(15) 0.19488(13) 0.97789(12) 0.0205(4) Uani 1 1 d .
H29 H -0.0023 0.2238 0.9319 0.025 Uiso 1 1 calc R
C306 C 0.41931(16) 0.21770(14) 0.89644(13) 0.0259(5) Uani 1 1 d .
H49 H 0.4657 0.2419 0.8919 0.031 Uiso 1 1 calc R
C303 C 0.34294(15) 0.07838(13) 0.82262(12) 0.0221(4) Uani 1 1 d .
H51 H 0.3842 0.0664 0.7862 0.027 Uiso 1 1 calc R
C102 C 0.11047(16) -0.04702(13) 0.95358(12) 0.0237(4) Uani 1 1 d .
H58 H 0.0464 -0.0521 0.9535 0.028 Uiso 1 1 calc R
H59 H 0.1289 -0.0499 1.0020 0.028 Uiso 1 1 calc R
C304 C 0.34855(15) 0.13401(13) 0.86096(11) 0.0202(4) Uani 1 1 d .
C203 C 0.24470(15) 0.02263(13) 1.05640(12) 0.0221(4) Uani 1 1 d .
H30 H 0.2818 -0.0089 1.0991 0.027 Uiso 1 1 calc R
C305 C 0.41940(15) 0.16861(14) 0.85373(12) 0.0244(5) Uani 1 1 d .
H48 H 0.4666 0.1588 0.8204 0.029 Uiso 1 1 calc R
C205 C 0.10555(17) 0.11138(15) 1.11270(12) 0.0266(5) Uani 1 1 d .
H27 H 0.1345 0.0816 1.1582 0.032 Uiso 1 1 calc R
C204 C 0.15143(15) 0.08957(13) 1.05418(11) 0.0209(4) Uani 1 1 d .
C108 C 0.10556(15) 0.23518(13) 0.79205(11) 0.0210(4) Uani 1 1 d .
H63 H 0.1537 0.2517 0.8056 0.025 Uiso 1 1 calc R
C301 C 0.32195(16) -0.09892(14) 0.85258(13) 0.0264(5) Uani 1 1 d .
H54 H 0.3131 -0.1355 0.8280 0.032 Uiso 1 1 calc R
H55 H 0.3927 -0.1113 0.8581 0.032 Uiso 1 1 calc R
C209 C -0.16717(17) 0.31217(16) 1.07372(13) 0.0306(5) Uani 1 1 d .
H25 H -0.1344 0.3359 1.0988 0.037 Uiso 1 1 calc R
H26 H -0.1767 0.2673 1.1077 0.037 Uiso 1 1 calc R
C212 C -0.42074(17) 0.40267(14) 0.96153(14) 0.0307(5) Uani 1 1 d .
H19 H -0.4631 0.4258 0.9961 0.037 Uiso 1 1 calc R
H20 H -0.4080 0.4458 0.9274 0.037 Uiso 1 1 calc R
C302 C 0.27218(16) -0.01240(13) 0.80540(12) 0.0228(4) Uani 1 1 d .
H52 H 0.3046 -0.0067 0.7611 0.027 Uiso 1 1 calc R
H53 H 0.2031 -0.0016 0.7940 0.027 Uiso 1 1 calc R
C107 C 0.04251(17) 0.28348(14) 0.73134(12) 0.0252(5) Uani 1 1 d .
C206 C 0.01710(17) 0.17683(14) 1.10464(12) 0.0259(5) Uani 1 1 d .
H28 H -0.0144 0.1917 1.1440 0.031 Uiso 1 1 calc R
C105 C -0.03589(16) 0.18850(15) 0.75186(12) 0.0271(5) Uani 1 1 d .
H61 H -0.0836 0.1710 0.7393 0.033 Uiso 1 1 calc R
C103 C 0.03066(15) 0.06782(13) 0.85801(12) 0.0220(4) Uani 1 1 d .
H60 H -0.0169 0.0469 0.8528 0.026 Uiso 1 1 calc R
C211 C -0.32219(16) 0.33970(15) 0.99992(14) 0.0291(5) Uani 1 1 d .
H21 H -0.3353 0.2970 1.0344 0.035 Uiso 1 1 calc R
H22 H -0.2806 0.3160 0.9653 0.035 Uiso 1 1 calc R
C307 C 0.34820(16) 0.23027(14) 0.94660(13) 0.0258(5) Uani 1 1 d .
C202 C 0.36672(15) -0.05775(14) 0.99543(13) 0.0248(5) Uani 1 1 d .
H31 H 0.4055 -0.0737 1.0402 0.030 Uiso 1 1 calc R
H32 H 0.4046 -0.0401 0.9574 0.030 Uiso 1 1 calc R
C308 C 0.27803(15) 0.19503(13) 0.95016(12) 0.0222(4) Uani 1 1 d .
H50 H 0.2294 0.2048 0.9825 0.027 Uiso 1 1 calc R
C201 C 0.34849(16) -0.13050(14) 0.98438(13) 0.0265(5) Uani 1 1 d .
H33 H 0.4122 -0.1719 0.9813 0.032 Uiso 1 1 calc R
H34 H 0.3192 -0.1523 1.0262 0.032 Uiso 1 1 calc R
C101 C 0.18780(16) -0.11701(14) 0.93011(14) 0.0275(5) Uani 1 1 d .
H56 H 0.1934 -0.1671 0.9646 0.033 Uiso 1 1 calc R
H57 H 0.1635 -0.1182 0.8847 0.033 Uiso 1 1 calc R
C104 C 0.02804(15) 0.14357(14) 0.81150(12) 0.0219(4) Uani 1 1 d .
C210 C -0.26577(17) 0.37432(15) 1.03829(14) 0.0315(5) Uani 1 1 d .
H23 H -0.2545 0.4183 1.0042 0.038 Uiso 1 1 calc R
H24 H -0.3062 0.3963 1.0741 0.038 Uiso 1 1 calc R
C106 C -0.02974(17) 0.25938(15) 0.71061(12) 0.0291(5) Uani 1 1 d .
H62 H -0.0726 0.2900 0.6702 0.035 Uiso 1 1 calc R
C110 C 0.0415(2) 0.46662(15) 0.60427(14) 0.0367(6) Uani 1 1 d .
H10 H 0.0300 0.4966 0.6400 0.044 Uiso 1 1 calc R
H11 H 0.0017 0.5029 0.5611 0.044 Uiso 1 1 calc R
C213 C -0.47418(18) 0.36701(16) 0.92311(15) 0.0346(6) Uani 1 1 d .
H17 H -0.4877 0.3244 0.9575 0.042 Uiso 1 1 calc R
H18 H -0.4311 0.3429 0.8894 0.042 Uiso 1 1 calc R
C112 C 0.1785(2) 0.51229(17) 0.55301(15) 0.0400(6) Uani 1 1 d .
H6 H 0.1360 0.5428 0.5096 0.048 Uiso 1 1 calc R
H7 H 0.1661 0.5475 0.5843 0.048 Uiso 1 1 calc R
C109 C 0.00635(19) 0.39811(15) 0.63014(13) 0.0345(6) Uani 1 1 d .
H12 H -0.0648 0.4187 0.6346 0.041 Uiso 1 1 calc R
H13 H 0.0210 0.3650 0.5969 0.041 Uiso 1 1 calc R
C312 C 0.4139(2) 0.37198(19) 1.15820(17) 0.0490(7) Uani 1 1 d .
H40 H 0.3821 0.3616 1.2023 0.059 Uiso 1 1 calc R
H41 H 0.4096 0.4274 1.1470 0.059 Uiso 1 1 calc R
C313 C 0.5240(2) 0.3156(2) 1.17004(18) 0.0557(8) Uani 1 1 d .
H38 H 0.5284 0.2601 1.1855 0.067 Uiso 1 1 calc R
H39 H 0.5545 0.3225 1.1250 0.067 Uiso 1 1 calc R
C111 C 0.1496(2) 0.44139(17) 0.58888(15) 0.0411(6) Uani 1 1 d .
H8 H 0.1637 0.4052 0.5584 0.049 Uiso 1 1 calc R
H9 H 0.1901 0.4119 0.6333 0.049 Uiso 1 1 calc R
C113 C 0.2847(2) 0.4895(2) 0.5346(2) 0.0581(9) Uani 1 1 d .
H4 H 0.2955 0.4588 0.4996 0.070 Uiso 1 1 calc R
H5 H 0.3272 0.4546 0.5770 0.070 Uiso 1 1 calc R
C314 C 0.5805(3) 0.3302(3) 1.2234(2) 0.0793(13) Uani 1 1 d .
H35 H 0.6487 0.2940 1.2276 0.119 Uiso 1 1 calc R
H36 H 0.5527 0.3211 1.2688 0.119 Uiso 1 1 calc R
H37 H 0.5767 0.3850 1.2085 0.119 Uiso 1 1 calc R
C114 C 0.3160(3) 0.5608(2) 0.50525(19) 0.0567(9) Uani 1 1 d .
H1 H 0.3824 0.5419 0.4905 0.085 Uiso 1 1 calc R
H2 H 0.3135 0.5878 0.5416 0.085 Uiso 1 1 calc R
H3 H 0.2716 0.5977 0.4651 0.085 Uiso 1 1 calc R
C310 C 0.3530(3) 0.2814(2) 1.11339(18) 0.0572(9) Uani 1 1 d .
H44 H 0.3213 0.2709 1.1575 0.069 Uiso 1 1 calc R
H45 H 0.4201 0.2413 1.1198 0.069 Uiso 1 1 calc R
C309 C 0.2953(2) 0.2723(2) 1.05268(16) 0.0488(8) Uani 1 1 d .
H46 H 0.2865 0.2212 1.0671 0.059 Uiso 1 1 calc R
H47 H 0.2303 0.3155 1.0423 0.059 Uiso 1 1 calc R
C214 C -0.5718(2) 0.42901(18) 0.88325(17) 0.0469(7) Uani 1 1 d .
H14 H -0.6021 0.4031 0.8597 0.070 Uiso 1 1 calc R
H15 H -0.5589 0.4709 0.8485 0.070 Uiso 1 1 calc R
H16 H -0.6157 0.4520 0.9165 0.070 Uiso 1 1 calc R
C311 C 0.3573(3) 0.3626(2) 1.0991(2) 0.0650(10) Uani 1 1 d .
H42 H 0.2901 0.4027 1.0928 0.078 Uiso 1 1 calc R
H43 H 0.3887 0.3732 1.0549 0.078 Uiso 1 1 calc R
Cl1 Cl 0.89766(4) 0.10594(4) 0.28728(3) 0.03088(13) Uani 1 1 d .
O7 O 0.79278(13) 0.12486(15) 0.28102(11) 0.0526(6) Uani 1 1 d .
O8 O 0.93339(14) 0.07130(15) 0.36076(10) 0.0501(6) Uani 1 1 d .
O9 O 0.94828(16) 0.05030(13) 0.24650(11) 0.0514(5) Uani 1 1 d .
O10 O 0.91752(15) 0.17848(12) 0.26015(11) 0.0475(5) Uani 1 1 d .
Cl2 Cl 0.41171(4) 0.05983(4) 0.18440(3) 0.03175(13) Uani 1 1 d .
O11 O 0.42169(15) -0.02328(13) 0.21056(13) 0.0554(6) Uani 1 1 d .
O12 O 0.47144(15) 0.07579(15) 0.23106(12) 0.0539(6) Uani 1 1 d .
O13 O 0.44514(14) 0.07322(15) 0.11401(10) 0.0521(6) Uani 1 1 d .
O14 O 0.30905(13) 0.11074(13) 0.18350(11) 0.0483(5) Uani 1 1 d .
Cl3 Cl 0.27081(4) 0.81766(4) 0.18813(3) 0.03408(14) Uani 1 1 d .
O15 O 0.36633(15) 0.81694(16) 0.16915(13) 0.0632(7) Uani 1 1 d .
O16 O 0.20505(16) 0.89724(13) 0.18798(14) 0.0619(6) Uani 1 1 d .
O17 O 0.22914(19) 0.79370(18) 0.13608(14) 0.0733(8) Uani 1 1 d .
O18 O 0.27543(16) 0.76500(16) 0.25730(12) 0.0664(7) Uani 1 1 d .
Cl4 Cl 0.21833(5) 0.16865(4) 0.60821(4) 0.03911(15) Uani 1 1 d .
O19 O 0.15940(17) 0.12097(17) 0.63085(16) 0.0763(8) Uani 1 1 d .
O20 O 0.24667(18) 0.1878(2) 0.66788(13) 0.0801(9) Uani 1 1 d .
O21 O 0.30049(16) 0.12861(19) 0.57306(16) 0.0799(9) Uani 1 1 d .
O22 O 0.1534(2) 0.23983(18) 0.55906(15) 0.0934(10) Uani 1 1 d .

loop_
_atom_site_aniso_label
_atom_site_aniso_U_11
_atom_site_aniso_U_22
_atom_site_aniso_U_33
_atom_site_aniso_U_23
_atom_site_aniso_U_13
_atom_site_aniso_U_12
Fe2 0.01685(14) 0.02229(16) 0.01770(15) -0.00698(12) 0.00217(11) -0.00781(12)
O4 0.0225(8) 0.0360(10) 0.0241(8) -0.0064(7) -0.0018(6) -0.0029(7)
O5 0.0414(10) 0.0280(9) 0.0367(10) -0.0177(8) 0.0080(8) -0.0113(8)
O6 0.0314(9) 0.0365(10) 0.0234(8) -0.0041(7) 0.0028(7) -0.0194(8)
N12 0.0203(8) 0.0227(9) 0.0173(9) -0.0063(7) 0.0005(7) -0.0069(7)
N13 0.0162(8) 0.0216(9) 0.0201(9) -0.0068(7) 0.0018(7) -0.0058(7)
N11 0.0180(8) 0.0254(10) 0.0199(9) -0.0078(8) 0.0009(7) -0.0073(7)
N9 0.0182(8) 0.0234(9) 0.0182(9) -0.0064(7) 0.0029(7) -0.0082(7)
N14 0.0220(9) 0.0314(11) 0.0254(10) -0.0092(8) 0.0046(7) -0.0106(8)
N8 0.0171(8) 0.0226(9) 0.0222(9) -0.0066(8) 0.0029(7) -0.0080(7)
N10 0.0192(8) 0.0229(9) 0.0215(9) -0.0064(8) 0.0000(7) -0.0074(7)
C403 0.0214(10) 0.0263(11) 0.0231(11) -0.0109(9) 0.0060(8) -0.0098(9)
C606 0.0216(10) 0.0270(12) 0.0302(12) -0.0104(10) 0.0056(9) -0.0117(9)
C501 0.0256(11) 0.0240(11) 0.0296(12) -0.0087(10) 0.0052(9) -0.0108(9)
C608 0.0184(9) 0.0246(11) 0.0217(11) -0.0074(9) 0.0022(8) -0.0076(8)
C406 0.0254(11) 0.0344(13) 0.0196(11) -0.0069(10) -0.0007(9) -0.0127(10)
C404 0.0219(10) 0.0273(11) 0.0176(10) -0.0085(9) 0.0046(8) -0.0115(9)
C605 0.0192(10) 0.0278(12) 0.0270(12) -0.0113(10) 0.0008(8) -0.0091(9)
C602 0.0264(11) 0.0285(12) 0.0171(10) -0.0040(9) 0.0010(8) -0.0111(9)
C603 0.0221(10) 0.0264(12) 0.0213(11) -0.0064(9) -0.0034(8) -0.0073(9)
C607 0.0234(10) 0.0241(11) 0.0237(11) -0.0091(9) 0.0054(8) -0.0092(9)
C604 0.0189(10) 0.0245(11) 0.0225(11) -0.0102(9) 0.0014(8) -0.0079(8)
C407 0.0185(10) 0.0283(12) 0.0226(11) -0.0046(9) 0.0012(8) -0.0088(9)
C408 0.0229(10) 0.0236(11) 0.0200(10) -0.0071(9) 0.0021(8) -0.0078(9)
C405 0.0258(11) 0.0333(13) 0.0208(11) -0.0111(10) 0.0027(9) -0.0123(10)
C503 0.0203(10) 0.0303(12) 0.0230(11) -0.0063(9) 0.0036(8) -0.0118(9)
C402 0.0177(9) 0.0255(11) 0.0237(11) -0.0069(9) 0.0031(8) -0.0046(8)
C507 0.0291(11) 0.0258(12) 0.0254(12) -0.0097(10) 0.0007(9) -0.0077(10)
C502 0.0245(10) 0.0253(11) 0.0266(12) -0.0082(9) 0.0045(9) -0.0131(9)
C612 0.0336(13) 0.0324(14) 0.0331(14) -0.0006(11) -0.0036(10) -0.0126(11)
C505 0.0261(11) 0.0336(13) 0.0301(13) -0.0102(11) 0.0096(10) -0.0093(10)
C504 0.0191(10) 0.0269(12) 0.0196(10) -0.0053(9) 0.0034(8) -0.0085(9)
C401 0.0242(11) 0.0253(12) 0.0290(12) -0.0095(10) 0.0045(9) -0.0051(9)
C601 0.0257(11) 0.0268(12) 0.0231(11) -0.0021(9) 0.0008(9) -0.0095(9)
C610 0.0370(13) 0.0379(14) 0.0233(12) -0.0069(11) 0.0046(10) -0.0180(11)
C506 0.0293(12) 0.0340(14) 0.0295(13) -0.0145(11) 0.0089(10) -0.0047(10)
C508 0.0241(10) 0.0258(12) 0.0228(11) -0.0064(9) 0.0005(9) -0.0099(9)
C609 0.0305(12) 0.0399(14) 0.0251(12) -0.0068(11) 0.0027(10) -0.0176(11)
C409 0.0282(12) 0.0370(15) 0.0331(14) -0.0144(12) 0.0001(10) -0.0028(11)
C411 0.0281(12) 0.0337(14) 0.0415(15) -0.0087(12) 0.0007(11) -0.0020(11)
C611 0.0376(14) 0.0348(14) 0.0303(13) -0.0068(11) 0.0022(11) -0.0123(11)
C512 0.0492(16) 0.0403(16) 0.0401(16) -0.0133(13) 0.0103(13) -0.0166(13)
C410 0.0295(13) 0.0322(14) 0.0436(16) -0.0112(12) -0.0002(11) 0.0009(11)
C509 0.0401(15) 0.0420(16) 0.0534(18) -0.0316(15) 0.0092(13) -0.0096(12)
C513 0.0534(18) 0.059(2) 0.0450(18) -0.0100(16) 0.0108(15) -0.0263(16)
C511 0.065(2) 0.0423(17) 0.0453(18) -0.0178(14) 0.0064(15) -0.0237(15)
C413 0.0415(16) 0.0441(18) 0.074(2) -0.0213(17) -0.0037(15) -0.0125(14)
C510 0.0532(18) 0.0379(16) 0.058(2) -0.0258(15) -0.0004(15) -0.0091(14)
C613 0.063(2) 0.0377(17) 0.055(2) -0.0022(15) -0.0020(16) -0.0234(15)
C412 0.0377(16) 0.066(2) 0.054(2) -0.0147(17) -0.0065(14) -0.0177(15)
C414 0.0478(18) 0.063(2) 0.063(2) -0.0316(18) -0.0068(16) -0.0091(16)
C614 0.077(2) 0.050(2) 0.069(2) 0.0029(18) 0.004(2) -0.0347(19)
C514 0.061(2) 0.086(3) 0.055(2) -0.007(2) 0.0007(17) -0.038(2)
Fe1 0.01566(13) 0.01842(15) 0.01698(15) -0.00554(12) 0.00182(11) -0.00698(11)
O2 0.0248(8) 0.0270(9) 0.0244(8) -0.0111(7) 0.0066(6) -0.0039(7)
O3 0.0383(10) 0.0482(11) 0.0446(11) -0.0285(9) 0.0114(8) -0.0279(9)
O1 0.0470(10) 0.0266(9) 0.0210(8) 0.0031(7) -0.0056(7) -0.0137(8)
N7 0.0221(9) 0.0288(10) 0.0321(11) -0.0097(9) 0.0021(8) -0.0119(8)
N3 0.0178(8) 0.0188(9) 0.0225(9) -0.0047(7) 0.0004(7) -0.0076(7)
N5 0.0164(8) 0.0207(9) 0.0209(9) -0.0072(7) -0.0003(7) -0.0042(7)
N2 0.0175(8) 0.0227(9) 0.0172(8) -0.0072(7) 0.0028(6) -0.0074(7)
N6 0.0168(8) 0.0184(9) 0.0167(8) -0.0029(7) 0.0016(6) -0.0065(7)
N4 0.0182(8) 0.0203(9) 0.0179(9) -0.0046(7) 0.0010(7) -0.0102(7)
N1 0.0174(8) 0.0191(9) 0.0233(9) -0.0086(7) 0.0035(7) -0.0067(7)
C207 0.0212(10) 0.0226(11) 0.0244(11) -0.0099(9) 0.0041(8) -0.0094(9)
C208 0.0193(10) 0.0245(11) 0.0197(10) -0.0077(9) 0.0022(8) -0.0093(8)
C306 0.0187(10) 0.0276(12) 0.0343(13) -0.0073(10) 0.0016(9) -0.0125(9)
C303 0.0174(9) 0.0266(11) 0.0215(11) -0.0087(9) 0.0041(8) -0.0061(8)
C102 0.0229(10) 0.0229(11) 0.0270(12) -0.0035(9) 0.0041(9) -0.0128(9)
C304 0.0168(9) 0.0215(11) 0.0194(10) -0.0024(9) 0.0009(8) -0.0061(8)
C203 0.0230(10) 0.0226(11) 0.0190(10) -0.0020(9) -0.0026(8) -0.0085(9)
C305 0.0185(10) 0.0279(12) 0.0276(12) -0.0079(10) 0.0037(8) -0.0095(9)
C205 0.0312(12) 0.0311(13) 0.0190(11) -0.0070(10) 0.0004(9) -0.0131(10)
C204 0.0222(10) 0.0236(11) 0.0178(10) -0.0033(9) -0.0008(8) -0.0108(9)
C108 0.0228(10) 0.0218(11) 0.0182(10) -0.0057(9) 0.0028(8) -0.0082(9)
C301 0.0236(11) 0.0244(12) 0.0338(13) -0.0151(10) 0.0046(9) -0.0074(9)
C209 0.0276(11) 0.0370(14) 0.0315(13) -0.0206(11) 0.0091(10) -0.0097(10)
C212 0.0271(11) 0.0221(12) 0.0410(15) -0.0098(11) 0.0054(10) -0.0064(9)
C302 0.0233(10) 0.0244(11) 0.0237(11) -0.0124(9) 0.0046(8) -0.0084(9)
C107 0.0311(11) 0.0237(11) 0.0173(10) -0.0044(9) 0.0027(9) -0.0071(9)
C206 0.0291(11) 0.0316(13) 0.0216(11) -0.0117(10) 0.0067(9) -0.0141(10)
C105 0.0229(11) 0.0346(13) 0.0241(11) -0.0090(10) -0.0019(9) -0.0100(10)
C103 0.0198(10) 0.0260(11) 0.0243(11) -0.0095(9) 0.0022(8) -0.0112(9)
C211 0.0250(11) 0.0260(12) 0.0371(14) -0.0133(11) 0.0080(10) -0.0076(9)
C307 0.0250(11) 0.0257(12) 0.0314(12) -0.0120(10) -0.0006(9) -0.0117(9)
C202 0.0166(10) 0.0245(12) 0.0300(12) -0.0074(10) -0.0019(9) -0.0036(8)
C308 0.0202(10) 0.0246(11) 0.0231(11) -0.0084(9) 0.0022(8) -0.0086(9)
C201 0.0237(11) 0.0193(11) 0.0311(13) -0.0051(10) -0.0006(9) -0.0029(9)
C101 0.0250(11) 0.0207(11) 0.0385(14) -0.0097(10) 0.0020(10) -0.0091(9)
C104 0.0183(9) 0.0270(12) 0.0224(11) -0.0107(9) 0.0027(8) -0.0081(9)
C210 0.0284(12) 0.0290(13) 0.0396(14) -0.0195(11) 0.0087(10) -0.0070(10)
C106 0.0289(12) 0.0316(13) 0.0209(11) -0.0045(10) -0.0052(9) -0.0058(10)
C110 0.0496(16) 0.0252(13) 0.0248(13) 0.0008(10) 0.0000(11) -0.0072(12)
C213 0.0274(12) 0.0302(13) 0.0447(16) -0.0120(12) 0.0009(11) -0.0077(10)
C112 0.0516(16) 0.0364(15) 0.0305(14) -0.0076(12) 0.0047(12) -0.0159(13)
C109 0.0403(14) 0.0296(13) 0.0211(12) 0.0014(10) -0.0031(10) -0.0042(11)
C312 0.064(2) 0.0474(18) 0.0470(18) -0.0180(15) 0.0047(15) -0.0302(16)
C313 0.065(2) 0.068(2) 0.051(2) -0.0256(17) 0.0182(16) -0.0384(19)
C111 0.0513(16) 0.0320(15) 0.0363(15) -0.0062(12) 0.0057(13) -0.0136(13)
C113 0.0550(19) 0.049(2) 0.075(2) -0.0252(18) 0.0173(17) -0.0207(16)
C314 0.082(3) 0.081(3) 0.088(3) -0.007(2) -0.015(2) -0.055(2)
C114 0.063(2) 0.061(2) 0.060(2) -0.0281(18) 0.0222(17) -0.0322(18)
C310 0.070(2) 0.062(2) 0.049(2) -0.0193(17) 0.0037(16) -0.0317(18)
C309 0.0475(16) 0.078(2) 0.0512(18) -0.0433(17) 0.0200(14) -0.0413(17)
C214 0.0398(15) 0.0368(16) 0.0548(19) -0.0058(14) -0.0088(14) -0.0073(13)
C311 0.082(3) 0.071(3) 0.057(2) -0.0285(19) 0.0065(19) -0.038(2)
Cl1 0.0255(3) 0.0433(4) 0.0248(3) -0.0074(3) 0.0025(2) -0.0153(3)
O7 0.0272(10) 0.0824(17) 0.0451(12) -0.0064(11) -0.0002(9) -0.0241(10)
O8 0.0379(10) 0.0865(17) 0.0245(10) -0.0015(10) -0.0011(8) -0.0304(11)
O9 0.0564(13) 0.0491(13) 0.0480(13) -0.0215(10) 0.0062(10) -0.0135(10)
O10 0.0533(12) 0.0436(12) 0.0492(13) -0.0116(10) 0.0194(10) -0.0240(10)
Cl2 0.0219(3) 0.0456(4) 0.0327(3) -0.0183(3) 0.0085(2) -0.0135(2)
O11 0.0447(12) 0.0416(12) 0.0842(17) -0.0222(12) 0.0245(11) -0.0189(10)
O12 0.0438(11) 0.0823(16) 0.0553(14) -0.0421(12) 0.0066(10) -0.0302(11)
O13 0.0371(10) 0.0858(17) 0.0322(11) -0.0207(11) 0.0149(8) -0.0194(11)
O14 0.0242(9) 0.0590(14) 0.0495(12) -0.0108(10) 0.0116(8) -0.0052(9)
Cl3 0.0298(3) 0.0378(3) 0.0372(3) -0.0113(3) 0.0078(2) -0.0152(3)
O15 0.0316(11) 0.0926(19) 0.0711(16) -0.0238(14) 0.0136(10) -0.0293(12)
O16 0.0470(12) 0.0408(12) 0.098(2) -0.0207(13) 0.0203(12) -0.0166(10)
O17 0.0849(18) 0.113(2) 0.0641(16) -0.0515(16) 0.0250(14) -0.0676(17)
O18 0.0460(12) 0.0790(17) 0.0538(14) 0.0208(13) -0.0107(11) -0.0255(12)
Cl4 0.0412(3) 0.0442(4) 0.0353(3) -0.0155(3) -0.0017(3) -0.0162(3)
O19 0.0498(14) 0.0781(18) 0.127(2) -0.0527(18) 0.0200(15) -0.0368(13)
O20 0.0652(16) 0.157(3) 0.0531(15) -0.0536(18) 0.0123(12) -0.0644(18)
O21 0.0356(12) 0.115(2) 0.108(2) -0.0707(19) 0.0158(13) -0.0231(13)
O22 0.113(2) 0.071(2) 0.0574(17) -0.0027(15) -0.0020(16) 0.0003(17)

loop_
_atom_type_symbol
_atom_type_description
_atom_type_scat_dispersion_real
_atom_type_scat_dispersion_imag
_atom_type_scat_source
C C 0.0030 0.0020 'International Tables Vol C Tables 4.2.6.8 and 6.1.1.4'
H H 0.0000 0.0000 'International Tables Vol C Tables 4.2.6.8 and 6.1.1.4'
Cl Cl 0.1480 0.1590 'International Tables Vol C Tables 4.2.6.8 and 6.1.1.4'
Fe Fe 0.3460 0.8440 'International Tables Vol C Tables 4.2.6.8 and 6.1.1.4'
N N 0.0060 0.0030 'International Tables Vol C Tables 4.2.6.8 and 6.1.1.4'
O O 0.0110 0.0060 'International Tables Vol C Tables 4.2.6.8 and 6.1.1.4'

loop_
_geom_angle_atom_site_label_1
_geom_angle_atom_site_label_2
_geom_angle_atom_site_label_3
_geom_angle
N12 Fe2 N8 96.06(8)
N12 Fe2 N10 96.03(8)
N8 Fe2 N10 95.56(8)
N12 Fe2 N9 176.93(7)
N8 Fe2 N9 81.16(8)
N10 Fe2 N9 85.56(8)
N12 Fe2 N11 88.54(8)
N8 Fe2 N11 174.78(7)
N10 Fe2 N11 81.45(8)
N9 Fe2 N11 94.30(8)
N12 Fe2 N13 81.03(8)
N8 Fe2 N13 88.26(7)
N10 Fe2 N13 175.42(8)
N9 Fe2 N13 97.53(8)
N11 Fe2 N13 94.92(8)
C407 O4 C409 117.89(18)
C507 O5 C509 117.5(2)
C607 O6 C609 117.95(17)
C603 N12 C602 118.07(18)
C603 N12 Fe2 115.83(16)
C602 N12 Fe2 126.08(14)
C608 N13 C604 118.39(18)
C608 N13 Fe2 127.72(14)
C604 N13 Fe2 113.78(14)
C508 N11 C504 117.72(19)
C508 N11 Fe2 129.05(15)
C504 N11 Fe2 113.21(15)
C408 N9 C404 118.34(18)
C408 N9 Fe2 127.37(15)
C404 N9 Fe2 113.65(14)
C401 N14 C501 120.74(19)
C401 N14 C601 119.67(18)
C501 N14 C601 119.43(18)
C403 N8 C402 117.96(19)
C403 N8 Fe2 115.70(15)
C402 N8 Fe2 126.35(14)
C503 N10 C502 118.33(18)
C503 N10 Fe2 114.88(15)
C502 N10 Fe2 126.71(14)
N8 C403 C404 116.1(2)
N8 C403 H93 121.9
C404 C403 H93 121.9
C605 C606 C607 119.1(2)
C605 C606 H112 120.4
C607 C606 H112 120.4
N14 C501 C502 114.98(19)
N14 C501 H119 108.5
C502 C501 H119 108.5
N14 C501 H120 108.5
C502 C501 H120 108.5
H119 C501 H120 107.5
N13 C608 C607 122.0(2)
N13 C608 H113 119.0
C607 C608 H113 119.0
C405 C406 C407 118.6(2)
C405 C406 H91 120.7
C407 C406 H91 120.7
N9 C404 C405 121.8(2)
N9 C404 C403 113.12(19)
C405 C404 C403 125.0(2)
C606 C605 C604 119.4(2)
C606 C605 H111 120.3
C604 C605 H111 120.3
N12 C602 C601 111.53(18)
N12 C602 H115 109.3
C601 C602 H115 109.3
N12 C602 H116 109.3
C601 C602 H116 109.3
H115 C602 H116 108.0
N12 C603 C604 116.79(19)
N12 C603 H114 121.6
C604 C603 H114 121.6
O6 C607 C606 116.58(19)
O6 C607 C608 124.4(2)
C606 C607 C608 119.1(2)
N13 C604 C605 122.0(2)
N13 C604 C603 112.51(18)
C605 C604 C603 125.5(2)
O4 C407 C408 123.7(2)
O4 C407 C406 117.1(2)
C408 C407 C406 119.3(2)
N9 C408 C407 122.2(2)
N9 C408 H92 118.9
C407 C408 H92 118.9
C406 C405 C404 119.8(2)
C406 C405 H90 120.1
C404 C405 H90 120.1
N10 C503 C504 117.26(19)
N10 C503 H123 121.4
C504 C503 H123 121.4
N8 C402 C401 110.63(17)
N8 C402 H94 109.5
C401 C402 H94 109.5
N8 C402 H95 109.5
C401 C402 H95 109.5
H94 C402 H95 108.1
O5 C507 C506 125.8(2)
O5 C507 C508 115.4(2)
C506 C507 C508 118.8(2)
N10 C502 C501 111.72(18)
N10 C502 H121 109.3
C501 C502 H121 109.3
N10 C502 H122 109.3
C501 C502 H122 109.3
H121 C502 H122 107.9
C613 C612 C611 115.1(2)
C613 C612 H103 108.5
C611 C612 H103 108.5
C613 C612 H104 108.5
C611 C612 H104 108.5
H103 C612 H104 107.5
C504 C505 C506 119.8(2)
C504 C505 H124 120.1
C506 C505 H124 120.1
N11 C504 C505 121.8(2)
N11 C504 C503 113.12(18)
C505 C504 C503 125.1(2)
N14 C401 C402 115.00(19)
N14 C401 H96 108.5
C402 C401 H96 108.5
N14 C401 H97 108.5
C402 C401 H97 108.5
H96 C401 H97 107.5
N14 C601 C602 115.29(19)
N14 C601 H117 108.5
C602 C601 H117 108.5
N14 C601 H118 108.5
C602 C601 H118 108.5
H117 C601 H118 107.5
C609 C610 C611 115.7(2)
C609 C610 H107 108.4
C611 C610 H107 108.4
C609 C610 H108 108.4
C611 C610 H108 108.4
H107 C610 H108 107.4
C507 C506 C505 118.6(2)
C507 C506 H125 120.7
C505 C506 H125 120.7
N11 C508 C507 123.3(2)
N11 C508 H126 118.4
C507 C508 H126 118.4
O6 C609 C610 107.54(18)
O6 C609 H109 110.2
C610 C609 H109 110.2
O6 C609 H110 110.2
C610 C609 H110 110.2
H109 C609 H110 108.5
O4 C409 C410 108.7(2)
O4 C409 H88 109.9
C410 C409 H88 109.9
O4 C409 H89 109.9
C410 C409 H89 109.9
H88 C409 H89 108.3
C410 C411 C412 113.0(2)
C410 C411 H84 109.0
C412 C411 H84 109.0
C410 C411 H85 109.0
C412 C411 H85 109.0
H84 C411 H85 107.8
C612 C611 C610 111.7(2)
C612 C611 H105 109.3
C610 C611 H105 109.3
C612 C611 H106 109.3
C610 C611 H106 109.3
H105 C611 H106 107.9
C511 C512 C513 112.8(3)
C511 C512 H69 109.0
C513 C512 H69 109.0
C511 C512 H70 109.0
C513 C512 H70 109.0
H69 C512 H70 107.8
C409 C410 C411 115.1(2)
C409 C410 H86 108.5
C411 C410 H86 108.5
C409 C410 H87 108.5
C411 C410 H87 108.5
H86 C410 H87 107.5
O5 C509 C510 107.7(2)
O5 C509 H75 110.2
C510 C509 H75 110.2
O5 C509 H76 110.2
C510 C509 H76 110.2
H75 C509 H76 108.5
C514 C513 C512 113.3(3)
C514 C513 H67 108.9
C512 C513 H67 108.9
C514 C513 H68 108.9
C512 C513 H68 108.9
H67 C513 H68 107.7
C512 C511 C510 114.3(3)
C512 C511 H71 108.7
C510 C511 H71 108.7
C512 C511 H72 108.7
C510 C511 H72 108.7
H71 C511 H72 107.6
C412 C413 C414 113.0(3)
C412 C413 H80 109.0
C414 C413 H80 109.0
C412 C413 H81 109.0
C414 C413 H81 109.0
H80 C413 H81 107.8
C509 C510 C511 116.0(3)
C509 C510 H73 108.3
C511 C510 H73 108.3
C509 C510 H74 108.3
C511 C510 H74 108.3
H73 C510 H74 107.4
C612 C613 C614 112.1(3)
C612 C613 H101 109.2
C614 C613 H101 109.2
C612 C613 H102 109.2
C614 C613 H102 109.2
H101 C613 H102 107.9
C413 C412 C411 113.1(3)
C413 C412 H82 109.0
C411 C412 H82 109.0
C413 C412 H83 109.0
C411 C412 H83 109.0
H82 C412 H83 107.8
C413 C414 H77 109.5
C413 C414 H78 109.5
H77 C414 H78 109.5
C413 C414 H79 109.5
H77 C414 H79 109.5
H78 C414 H79 109.5
C613 C614 H98 109.5
C613 C614 H99 109.5
H98 C614 H99 109.5
C613 C614 H100 109.5
H98 C614 H100 109.5
H99 C614 H100 109.5
C513 C514 H64 109.5
C513 C514 H65 109.5
H64 C514 H65 109.5
C513 C514 H66 109.5
H64 C514 H66 109.5
H65 C514 H66 109.5
N3 Fe1 N5 96.60(8)
N3 Fe1 N1 96.89(8)
N5 Fe1 N1 95.63(8)
N3 Fe1 N4 81.40(8)
N5 Fe1 N4 175.25(7)
N1 Fe1 N4 88.90(7)
N3 Fe1 N6 87.30(7)
N5 Fe1 N6 81.16(7)
N1 Fe1 N6 175.02(7)
N4 Fe1 N6 94.42(7)
N3 Fe1 N2 176.57(7)
N5 Fe1 N2 86.59(8)
N1 Fe1 N2 81.47(8)
N4 Fe1 N2 95.52(8)
N6 Fe1 N2 94.49(7)
C207 O2 C209 118.39(18)
C307 O3 C309 117.57(19)
C107 O1 C109 118.19(19)
C201 N7 C301 119.80(18)
C201 N7 C101 120.4(2)
C301 N7 C101 119.79(19)
C203 N3 C202 118.56(19)
C203 N3 Fe1 115.51(15)
C202 N3 Fe1 125.75(15)
C303 N5 C302 118.38(18)
C303 N5 Fe1 115.03(15)
C302 N5 Fe1 126.48(14)
C108 N2 C104 118.34(19)
C108 N2 Fe1 128.18(14)
C104 N2 Fe1 113.28(15)
C308 N6 C304 118.85(18)
C308 N6 Fe1 126.91(14)
C304 N6 Fe1 114.12(14)
C208 N4 C204 118.08(18)
C208 N4 Fe1 128.27(15)
C204 N4 Fe1 113.66(14)
C103 N1 C102 118.98(18)
C103 N1 Fe1 115.50(15)
C102 N1 Fe1 125.52(14)
O2 C207 C206 126.0(2)
O2 C207 C208 114.4(2)
C206 C207 C208 119.6(2)
N4 C208 C207 122.3(2)
N4 C208 H29 118.9
C207 C208 H29 118.9
C305 C306 C307 118.74(19)
C305 C306 H49 120.6
C307 C306 H49 120.6
N5 C303 C304 116.71(19)
N5 C303 H51 121.6
C304 C303 H51 121.6
N1 C102 C101 111.81(18)
N1 C102 H58 109.3
C101 C102 H58 109.3
N1 C102 H59 109.3
C101 C102 H59 109.3
H58 C102 H59 107.9
N6 C304 C305 121.7(2)
N6 C304 C303 112.74(18)
C305 C304 C303 125.5(2)
N3 C203 C204 116.3(2)
N3 C203 H30 121.8
C204 C203 H30 121.8
C306 C305 C304 119.5(2)
C306 C305 H48 120.2
C304 C305 H48 120.2
C204 C205 C206 120.8(2)
C204 C205 H27 119.6
C206 C205 H27 119.6
N4 C204 C205 121.6(2)
N4 C204 C203 112.96(19)
C205 C204 C203 125.4(2)
N2 C108 C107 123.1(2)
N2 C108 H63 118.4
C107 C108 H63 118.4
N7 C301 C302 115.43(19)
N7 C301 H54 108.4
C302 C301 H54 108.4
N7 C301 H55 108.4
C302 C301 H55 108.4
H54 C301 H55 107.5
O2 C209 C210 106.5(2)
O2 C209 H25 110.4
C210 C209 H25 110.4
O2 C209 H26 110.4
C210 C209 H26 110.4
H25 C209 H26 108.6
C213 C212 C211 112.2(2)
C213 C212 H19 109.2
C211 C212 H19 109.2
C213 C212 H20 109.2
C211 C212 H20 109.2
H19 C212 H20 107.9
N5 C302 C301 111.08(18)
N5 C302 H52 109.4
C301 C302 H52 109.4
N5 C302 H53 109.4
C301 C302 H53 109.4
H52 C302 H53 108.0
O1 C107 C106 126.1(2)
O1 C107 C108 115.0(2)
C106 C107 C108 118.9(2)
C205 C206 C207 117.6(2)
C205 C206 H28 121.2
C207 C206 H28 121.2
C104 C105 C106 120.5(2)
C104 C105 H61 119.7
C106 C105 H61 119.7
N1 C103 C104 116.63(19)
N1 C103 H60 121.7
C104 C103 H60 121.7
C210 C211 C212 113.4(2)
C210 C211 H21 108.9
C212 C211 H21 108.9
C210 C211 H22 108.9
C212 C211 H22 108.9
H21 C211 H22 107.7
O3 C307 C308 123.4(2)
O3 C307 C306 117.81(19)
C308 C307 C306 118.8(2)
N3 C202 C201 111.48(17)
N3 C202 H31 109.3
C201 C202 H31 109.3
N3 C202 H32 109.3
C201 C202 H32 109.3
H31 C202 H32 108.0
N6 C308 C307 122.3(2)
N6 C308 H50 118.9
C307 C308 H50 118.9
N7 C201 C202 115.66(19)
N7 C201 H33 108.4
C202 C201 H33 108.4
N7 C201 H34 108.4
C202 C201 H34 108.4
H33 C201 H34 107.4
N7 C101 C102 115.75(18)
N7 C101 H56 108.3
C102 C101 H56 108.3
N7 C101 H57 108.3
C102 C101 H57 108.3
H56 C101 H57 107.4
N2 C104 C105 121.2(2)
N2 C104 C103 112.94(19)
C105 C104 C103 125.9(2)
C209 C210 C211 112.7(2)
C209 C210 H23 109.0
C211 C210 H23 109.0
C209 C210 H24 109.0
C211 C210 H24 109.0
H23 C210 H24 107.8
C105 C106 C107 117.9(2)
C105 C106 H62 121.0
C107 C106 H62 121.0
C109 C110 C111 114.7(2)
C109 C110 H10 108.6
C111 C110 H10 108.6
C109 C110 H11 108.6
C111 C110 H11 108.6
H10 C110 H11 107.6
C212 C213 C214 113.2(2)
C212 C213 H17 108.9
C214 C213 H17 108.9
C212 C213 H18 108.9
C214 C213 H18 108.9
H17 C213 H18 107.8
C113 C112 C111 114.6(2)
C113 C112 H6 108.6
C111 C112 H6 108.6
C113 C112 H7 108.6
C111 C112 H7 108.6
H6 C112 H7 107.6
O1 C109 C110 107.0(2)
O1 C109 H12 110.3
C110 C109 H12 110.3
O1 C109 H13 110.3
C110 C109 H13 110.3
H12 C109 H13 108.6
C311 C312 C313 114.1(3)
C311 C312 H40 108.7
C313 C312 H40 108.7
C311 C312 H41 108.7
C313 C312 H41 108.7
H40 C312 H41 107.6
C314 C313 C312 113.6(3)
C314 C313 H38 108.9
C312 C313 H38 108.9
C314 C313 H39 108.9
C312 C313 H39 108.9
H38 C313 H39 107.7
C110 C111 C112 113.0(2)
C110 C111 H8 109.0
C112 C111 H8 109.0
C110 C111 H9 109.0
C112 C111 H9 109.0
H8 C111 H9 107.8
C112 C113 C114 114.4(3)
C112 C113 H4 108.7
C114 C113 H4 108.7
C112 C113 H5 108.7
C114 C113 H5 108.7
H4 C113 H5 107.6
C313 C314 H35 109.5
C313 C314 H36 109.5
H35 C314 H36 109.5
C313 C314 H37 109.5
H35 C314 H37 109.5
H36 C314 H37 109.5
C113 C114 H1 109.5
C113 C114 H2 109.5
H1 C114 H2 109.5
C113 C114 H3 109.5
H1 C114 H3 109.5
H2 C114 H3 109.5
C311 C310 C309 112.9(3)
C311 C310 H44 109.0
C309 C310 H44 109.0
C311 C310 H45 109.0
C309 C310 H45 109.0
H44 C310 H45 107.8
O3 C309 C310 108.5(2)
O3 C309 H46 110.0
C310 C309 H46 110.0
O3 C309 H47 110.0
C310 C309 H47 110.0
H46 C309 H47 108.4
C213 C214 H14 109.5
C213 C214 H15 109.5
H14 C214 H15 109.5
C213 C214 H16 109.5
H14 C214 H16 109.5
H15 C214 H16 109.5
C310 C311 C312 113.3(3)
C310 C311 H42 108.9
C312 C311 H42 108.9
C310 C311 H43 108.9
C312 C311 H43 108.9
H42 C311 H43 107.7
O8 Cl1 O9 109.80(14)
O8 Cl1 O7 109.42(12)
O9 Cl1 O7 110.20(14)
O8 Cl1 O10 109.39(13)
O9 Cl1 O10 108.36(13)
O7 Cl1 O10 109.65(14)
O13 Cl2 O12 109.60(13)
O13 Cl2 O14 110.07(13)
O12 Cl2 O14 110.43(13)
O13 Cl2 O11 109.59(14)
O12 Cl2 O11 108.41(15)
O14 Cl2 O11 108.70(13)
O15 Cl3 O16 110.52(15)
O15 Cl3 O18 111.52(14)
O16 Cl3 O18 108.52(16)
O15 Cl3 O17 109.46(15)
O16 Cl3 O17 107.05(17)
O18 Cl3 O17 109.67(16)
O21 Cl4 O20 112.72(15)
O21 Cl4 O22 109.51(19)
O20 Cl4 O22 110.2(2)
O21 Cl4 O19 110.83(16)
O20 Cl4 O19 108.89(17)
O22 Cl4 O19 104.32(19)

loop_
_geom_bond_atom_site_label_1
_geom_bond_atom_site_label_2
_geom_bond_distance
Fe2 N12 1.9458(19)
Fe2 N8 1.9503(19)
Fe2 N10 1.9675(19)
Fe2 N9 1.9759(19)
Fe2 N11 1.9763(19)
Fe2 N13 1.9803(18)
O4 C407 1.353(3)
O4 C409 1.437(3)
O5 C507 1.354(3)
O5 C509 1.439(3)
O6 C607 1.347(3)
O6 C609 1.444(3)
N12 C603 1.282(3)
N12 C602 1.465(3)
N13 C608 1.343(3)
N13 C604 1.363(3)
N11 C508 1.331(3)
N11 C504 1.371(3)
N9 C408 1.345(3)
N9 C404 1.356(3)
N14 C401 1.438(3)
N14 C501 1.439(3)
N14 C601 1.445(3)
N8 C403 1.286(3)
N8 C402 1.464(3)
N10 C503 1.278(3)
N10 C502 1.462(3)
C403 C404 1.451(3)
C403 H93 0.9300
C606 C605 1.375(3)
C606 C607 1.388(3)
C606 H112 0.9300
C501 C502 1.532(3)
C501 H119 0.9700
C501 H120 0.9700
C608 C607 1.398(3)
C608 H113 0.9300
C406 C405 1.370(3)
C406 C407 1.393(3)
C406 H91 0.9300
C404 C405 1.392(3)
C605 C604 1.387(3)
C605 H111 0.9300
C602 C601 1.527(3)
C602 H115 0.9700
C602 H116 0.9700
C603 C604 1.448(3)
C603 H114 0.9300
C407 C408 1.387(3)
C408 H92 0.9300
C405 H90 0.9300
C503 C504 1.446(3)
C503 H123 0.9300
C402 C401 1.532(3)
C402 H94 0.9700
C402 H95 0.9700
C507 C506 1.381(3)
C507 C508 1.394(3)
C502 H121 0.9700
C502 H122 0.9700
C612 C613 1.504(4)
C612 C611 1.521(4)
C612 H103 0.9700
C612 H104 0.9700
C505 C504 1.378(3)
C505 C506 1.388(4)
C505 H124 0.9300
C401 H96 0.9700
C401 H97 0.9700
C601 H117 0.9700
C601 H118 0.9700
C610 C609 1.511(3)
C610 C611 1.525(4)
C610 H107 0.9700
C610 H108 0.9700
C506 H125 0.9300
C508 H126 0.9300
C609 H109 0.9700
C609 H110 0.9700
C409 C410 1.512(3)
C409 H88 0.9700
C409 H89 0.9700
C411 C410 1.525(4)
C411 C412 1.537(4)
C411 H84 0.9700
C411 H85 0.9700
C611 H105 0.9700
C611 H106 0.9700
C512 C511 1.514(4)
C512 C513 1.514(4)
C512 H69 0.9700
C512 H70 0.9700
C410 H86 0.9700
C410 H87 0.9700
C509 C510 1.513(4)
C509 H75 0.9700
C509 H76 0.9700
C513 C514 1.493(5)
C513 H67 0.9700
C513 H68 0.9700
C511 C510 1.523(4)
C511 H71 0.9700
C511 H72 0.9700
C413 C412 1.476(4)
C413 C414 1.529(5)
C413 H80 0.9700
C413 H81 0.9700
C510 H73 0.9700
C510 H74 0.9700
C613 C614 1.523(5)
C613 H101 0.9700
C613 H102 0.9700
C412 H82 0.9700
C412 H83 0.9700
C414 H77 0.9600
C414 H78 0.9600
C414 H79 0.9600
C614 H98 0.9600
C614 H99 0.9600
C614 H100 0.9600
C514 H64 0.9600
C514 H65 0.9600
C514 H66 0.9600
Fe1 N3 1.954(2)
Fe1 N5 1.9537(19)
Fe1 N1 1.9552(17)
Fe1 N4 1.9657(19)
Fe1 N6 1.9700(17)
Fe1 N2 1.972(2)
O2 C207 1.352(3)
O2 C209 1.441(3)
O3 C307 1.348(3)
O3 C309 1.454(3)
O1 C107 1.353(3)
O1 C109 1.436(3)
N7 C201 1.434(3)
N7 C301 1.442(3)
N7 C101 1.443(3)
N3 C203 1.283(3)
N3 C202 1.464(3)
N5 C303 1.289(3)
N5 C302 1.463(3)
N2 C108 1.318(3)
N2 C104 1.376(3)
N6 C308 1.339(3)
N6 C304 1.356(3)
N4 C208 1.336(3)
N4 C204 1.367(3)
N1 C103 1.284(3)
N1 C102 1.456(3)
C207 C206 1.385(3)
C207 C208 1.400(3)
C208 H29 0.9300
C306 C305 1.381(3)
C306 C307 1.396(3)
C306 H49 0.9300
C303 C304 1.445(3)
C303 H51 0.9300
C102 C101 1.531(3)
C102 H58 0.9700
C102 H59 0.9700
C304 C305 1.388(3)
C203 C204 1.450(3)
C203 H30 0.9300
C305 H48 0.9300
C205 C204 1.376(3)
C205 C206 1.379(3)
C205 H27 0.9300
C108 C107 1.396(3)
C108 H63 0.9300
C301 C302 1.533(3)
C301 H54 0.9700
C301 H55 0.9700
C209 C210 1.510(3)
C209 H25 0.9700
C209 H26 0.9700
C212 C213 1.508(3)
C212 C211 1.532(3)
C212 H19 0.9700
C212 H20 0.9700
C302 H52 0.9700
C302 H53 0.9700
C107 C106 1.391(3)
C206 H28 0.9300
C105 C104 1.378(3)
C105 C106 1.382(3)
C105 H61 0.9300
C103 C104 1.446(3)
C103 H60 0.9300
C211 C210 1.523(3)
C211 H21 0.9700
C211 H22 0.9700
C307 C308 1.392(3)
C202 C201 1.533(3)
C202 H31 0.9700
C202 H32 0.9700
C308 H50 0.9300
C201 H33 0.9700
C201 H34 0.9700
C101 H56 0.9700
C101 H57 0.9700
C210 H23 0.9700
C210 H24 0.9700
C106 H62 0.9300
C110 C109 1.502(4)
C110 C111 1.509(4)
C110 H10 0.9700
C110 H11 0.9700
C213 C214 1.527(4)
C213 H17 0.9700
C213 H18 0.9700
C112 C113 1.500(4)
C112 C111 1.517(4)
C112 H6 0.9700
C112 H7 0.9700
C109 H12 0.9700
C109 H13 0.9700
C312 C311 1.516(4)
C312 C313 1.537(5)
C312 H40 0.9700
C312 H41 0.9700
C313 C314 1.482(5)
C313 H38 0.9700
C313 H39 0.9700
C111 H8 0.9700
C111 H9 0.9700
C113 C114 1.521(4)
C113 H4 0.9700
C113 H5 0.9700
C314 H35 0.9600
C314 H36 0.9600
C314 H37 0.9600
C114 H1 0.9600
C114 H2 0.9600
C114 H3 0.9600
C310 C311 1.482(5)
C310 C309 1.549(4)
C310 H44 0.9700
C310 H45 0.9700
C309 H46 0.9700
C309 H47 0.9700
C214 H14 0.9600
C214 H15 0.9600
C214 H16 0.9600
C311 H42 0.9700
C311 H43 0.9700
Cl1 O8 1.432(2)
Cl1 O9 1.434(2)
Cl1 O7 1.4339(18)
Cl1 O10 1.441(2)
Cl2 O13 1.430(2)
Cl2 O12 1.4310(19)
Cl2 O14 1.4368(19)
Cl2 O11 1.442(2)
Cl3 O15 1.422(2)
Cl3 O16 1.427(2)
Cl3 O18 1.430(2)
Cl3 O17 1.436(2)
Cl4 O21 1.413(2)
Cl4 O20 1.413(2)
Cl4 O22 1.422(3)
Cl4 O19 1.430(2)
